data_4341484
loop_
_publ_author_name
'Shankar, Bhaskaran'
'Elumalai, Palani'
'Deval Sathiyashivan, Shankar'
'Sathiyendiran, Malaichamy'

_publ_section_title
;
 Spheroid metallocavitands with eight calixarene-shaped receptors on the
 surface.
;
_journal_issue 19
_journal_name_full 'Inorganic chemistry'
_journal_page_first 10018
_journal_page_last 10020
_journal_paper_doi 10.1021/ic5014895
_journal_volume 53
_journal_year 2014
_chemical_formula_moiety 'C140 H104 N24 O22 Re6'
_chemical_formula_sum 'C140 H104 N24 O22 Re6'
_chemical_formula_weight 3591.67
_chemical_name_systematic
;
 ?
;
_space_group_IT_number 14
_symmetry_cell_setting monoclinic
_symmetry_space_group_name_Hall '-P 2ybc'
_symmetry_space_group_name_H-M 'P 1 21/c 1'
_atom_sites_solution_hydrogens geom
_atom_sites_solution_primary direct
_atom_sites_solution_secondary difmap
_audit_creation_method SHELXL-97
_cell_angle_alpha 90.00
_cell_angle_beta 109.411(4)
_cell_angle_gamma 90.00
_cell_formula_units_Z 2
_cell_length_a 15.2036(5)
_cell_length_b 26.6716(7)
_cell_length_c 17.0589(7)
_cell_measurement_reflns_used 35721
_cell_measurement_temperature 150(2)
_cell_measurement_theta_max 26.37
_cell_measurement_theta_min 2.89
_cell_volume 6524.3(4)
_computing_cell_refinement 'CrysAlis RED (Oxford, 2011)'
_computing_data_collection 'CrysAlis RED (Oxford, 2011)'
_computing_data_reduction 'CrysAlis RED (Oxford, 2011)'
_computing_molecular_graphics 'ORTEP-3 (Farrugia, 1997)'
_computing_publication_material 'SHELXL-97 (Sheldrick, 2008)'
_computing_structure_refinement 'SHELXL-97 (Sheldrick, 2008)'
_computing_structure_solution 'SHELXS-97 (Sheldrick, 1990)'
_diffrn_ambient_temperature 150(2)
_diffrn_detector_area_resol_mean 15.9853
_diffrn_measured_fraction_theta_full 0.999
_diffrn_measured_fraction_theta_max 0.999
_diffrn_measurement_device_type 'Xcalibur, Sapphire3'
_diffrn_measurement_method 'w scans'
_diffrn_radiation_monochromator graphite
_diffrn_radiation_source 'fine-focus sealed tube'
_diffrn_radiation_type MoK\a
_diffrn_radiation_wavelength 0.71073
_diffrn_reflns_av_R_equivalents 0.0446
_diffrn_reflns_av_sigmaI/netI 0.0296
_diffrn_reflns_limit_h_max 19
_diffrn_reflns_limit_h_min -19
_diffrn_reflns_limit_k_max 33
_diffrn_reflns_limit_k_min -33
_diffrn_reflns_limit_l_max 21
_diffrn_reflns_limit_l_min -21
_diffrn_reflns_number 94757
_diffrn_reflns_theta_full 26.37
_diffrn_reflns_theta_max 26.37
_diffrn_reflns_theta_min 2.89
_exptl_absorpt_coefficient_mu 5.624
_exptl_absorpt_correction_T_max 0.4859
_exptl_absorpt_correction_T_min 0.2583
_exptl_absorpt_correction_type multi-scan
_exptl_absorpt_process_details
;
CrysAlisPro, Agilent Technologies,
Version 1.171.34.49 (release 20-01-2011 CrysAlis171 .NET)
(compiled Jan 20 2011,15:58:25)
Empirical absorption correction using spherical harmonics,
 implemented in SCALE3 ABSPACK scaling algorithm.
;
_exptl_crystal_colour 'pale yellow'
_exptl_crystal_density_diffrn 1.828
_exptl_crystal_density_method 'not measured'
_exptl_crystal_description irregular
_exptl_crystal_F_000 3476
_exptl_crystal_size_max 0.33
_exptl_crystal_size_mid 0.27
_exptl_crystal_size_min 0.15
_refine_diff_density_max 1.141
_refine_diff_density_min -1.312
_refine_diff_density_rms 0.109
_refine_ls_extinction_method none
_refine_ls_goodness_of_fit_ref 1.113
_refine_ls_hydrogen_treatment constr
_refine_ls_matrix_type fullcycle
_refine_ls_number_parameters 865
_refine_ls_number_reflns 13324
_refine_ls_number_restraints 0
_refine_ls_restrained_S_all 1.113
_refine_ls_R_factor_all 0.0445
_refine_ls_R_factor_gt 0.0339
_refine_ls_shift/su_max 0.003
_refine_ls_shift/su_mean 0.001
_refine_ls_structure_factor_coef Fsqd
_refine_ls_weighting_details 'calc w=1/[\s^2^(Fo^2^)+(0.0228P)^2^+16.9991P] where P=(Fo^2^+2Fc^2^)/3'
_refine_ls_weighting_scheme calc
_refine_ls_wR_factor_gt 0.0682
_refine_ls_wR_factor_ref 0.0721
_reflns_number_gt 11348
_reflns_number_total 13324
_reflns_threshold_expression >2\s(I)
_cod_data_source_file ic5014895_si_005.cif
_cod_data_source_block 1
_cod_original_sg_symbol_H-M P21/c
_cod_database_code 4341484

loop_
_symmetry_equiv_pos_as_xyz
'x, y, z'
'-x, y+1/2, -z+1/2'
'-x, -y, -z'
'x, -y-1/2, z-1/2'

loop_
_atom_site_label
_atom_site_type_symbol
_atom_site_fract_x
_atom_site_fract_y
_atom_site_fract_z
_atom_site_U_iso_or_equiv
_atom_site_adp_type
_atom_site_occupancy
_atom_site_symmetry_multiplicity
_atom_site_calc_flag
_atom_site_refinement_flags
Re1 Re 0.226071(15) 0.141041(7) 0.640037(13) 0.03300(6) Uani 1 1 d .
Re2 Re 0.241785(14) -0.092587(7) 0.720466(12) 0.03069(5) Uani 1 1 d .
Re3 Re 0.590655(15) 0.049184(8) 0.902921(12) 0.03493(6) Uani 1 1 d .
N1 N 0.3860(3) -0.06630(15) 0.7768(2) 0.0324(9) Uani 1 1 d .
N2 N 0.5085(3) -0.01648(14) 0.8397(2) 0.0316(9) Uani 1 1 d .
N3 N 0.3777(3) 0.12620(15) 0.7052(2) 0.0353(10) Uani 1 1 d .
N4 N 0.5050(3) 0.09566(15) 0.7985(3) 0.0370(10) Uani 1 1 d .
N5 N 0.2044(3) 0.05977(15) 0.6198(3) 0.0339(9) Uani 1 1 d .
N6 N 0.2100(3) -0.02320(15) 0.6478(3) 0.0346(10) Uani 1 1 d .
N7 N 0.3629(3) -0.11530(14) 0.5246(2) 0.0298(9) Uani 1 1 d .
N8 N 0.2931(3) -0.11652(14) 0.6201(2) 0.0308(9) Uani 1 1 d .
N9 N 0.6990(3) 0.01964(16) 0.7017(2) 0.0358(10) Uani 1 1 d .
N10 N 0.6697(3) 0.03500(16) 0.8184(2) 0.0353(10) Uani 1 1 d .
N11 N 0.3329(3) 0.10933(15) 0.4386(2) 0.0342(10) Uani 1 1 d .
N12 N 0.2673(3) 0.13703(15) 0.5289(3) 0.0341(9) Uani 1 1 d .
O1 O 0.0183(3) 0.16182(18) 0.5517(3) 0.0719(14) Uani 1 1 d .
O2 O 0.1800(5) 0.1401(2) 0.8007(3) 0.100(2) Uani 1 1 d .
O3 O 0.2529(4) 0.25466(15) 0.6547(3) 0.0724(14) Uani 1 1 d .
O4 O 0.4697(4) 0.08431(19) 1.0032(3) 0.0818(16) Uani 1 1 d .
O5 O 0.7182(4) 0.13471(17) 0.9932(3) 0.0792(15) Uani 1 1 d .
O6 O 0.7007(4) -0.01863(18) 1.0465(3) 0.0778(15) Uani 1 1 d .
O7 O 0.1651(4) -0.05164(19) 0.8519(3) 0.0778(15) Uani 1 1 d .
O8 O 0.0461(3) -0.13640(18) 0.6439(3) 0.0683(13) Uani 1 1 d .
O9 O 0.2853(4) -0.19024(16) 0.8198(3) 0.0693(14) Uani 1 1 d .
O10 O 0.7885(8) 0.1250(4) 0.6835(7) 0.192(4) Uani 1 1 d .
O11 O 0.4472(4) 0.2075(2) 0.4522(4) 0.107(2) Uani 1 1 d .
C2 C 0.1083(4) 0.0522(2) 0.4666(3) 0.0389(12) Uani 1 1 d .
H2 H 0.1058 0.0870 0.4540 0.047 Uiso 1 1 calc R
C3 C 0.0621(4) 0.0181(2) 0.4081(4) 0.0464(14) Uani 1 1 d .
H3 H 0.0261 0.0294 0.3542 0.056 Uiso 1 1 calc R
C4 C 0.0664(4) -0.0333(2) 0.4255(4) 0.0455(14) Uani 1 1 d .
H4 H 0.0336 -0.0560 0.3830 0.055 Uiso 1 1 calc R
C5 C 0.1167(4) -0.0517(2) 0.5021(3) 0.0394(12) Uani 1 1 d .
H5 H 0.1206 -0.0867 0.5133 0.047 Uiso 1 1 calc R
C6 C 0.1620(4) -0.01680(19) 0.5632(3) 0.0362(12) Uani 1 1 d .
C7 C 0.1590(4) 0.03488(18) 0.5453(3) 0.0342(11) Uani 1 1 d .
C8 C 0.2295(4) 0.02323(18) 0.6764(3) 0.0359(12) Uani 1 1 d .
H8 H 0.2595 0.0300 0.7337 0.043 Uiso 1 1 calc R
C9 C 0.4814(4) -0.14257(19) 0.7653(3) 0.0409(13) Uani 1 1 d .
H9 H 0.4302 -0.1635 0.7367 0.049 Uiso 1 1 calc R
C10 C 0.5704(4) -0.1604(2) 0.7889(4) 0.0473(14) Uani 1 1 d .
H10 H 0.5811 -0.1943 0.7777 0.057 Uiso 1 1 calc R
C11 C 0.6459(4) -0.1296(2) 0.8292(4) 0.0451(14) Uani 1 1 d .
H11 H 0.7071 -0.1431 0.8450 0.054 Uiso 1 1 calc R
C12 C 0.6342(4) -0.0806(2) 0.8465(3) 0.0409(13) Uani 1 1 d .
H12 H 0.6862 -0.0597 0.8732 0.049 Uiso 1 1 calc R
C71 C 0.4581(4) 0.1960(2) 0.6521(3) 0.0419(13) Uani 1 1 d .
H71 H 0.4043 0.2093 0.6112 0.050 Uiso 1 1 calc R
C13 C 0.5428(4) -0.06211(18) 0.8236(3) 0.0333(11) Uani 1 1 d .
C14 C 0.4667(4) -0.09294(18) 0.7840(3) 0.0328(11) Uani 1 1 d .
C15 C 0.4172(4) -0.02300(18) 0.8135(3) 0.0329(11) Uani 1 1 d .
H15 H 0.3761 0.0020 0.8207 0.039 Uiso 1 1 calc R
C16 C 0.5434(4) 0.2173(2) 0.6665(4) 0.0490(15) Uani 1 1 d .
H16 H 0.5485 0.2463 0.6360 0.059 Uiso 1 1 calc R
C17 C 0.6234(5) 0.1977(2) 0.7249(4) 0.0516(15) Uani 1 1 d .
H17 H 0.6816 0.2137 0.7335 0.062 Uiso 1 1 calc R
C18 C 0.6197(4) 0.1554(2) 0.7704(4) 0.0459(14) Uani 1 1 d .
H18 H 0.6745 0.1413 0.8089 0.055 Uiso 1 1 calc R
C19 C 0.5329(4) 0.13442(18) 0.7577(3) 0.0375(12) Uani 1 1 d .
C20 C 0.4520(4) 0.15395(19) 0.6991(3) 0.0358(12) Uani 1 1 d .
C21 C 0.4133(4) 0.09577(19) 0.7641(4) 0.0424(13) Uani 1 1 d .
H21 H 0.3754 0.0738 0.7829 0.051 Uiso 1 1 calc R
C22 C 0.1616(4) 0.2005(2) 0.4333(4) 0.0537(16) Uani 1 1 d .
H22 H 0.1341 0.2129 0.4720 0.064 Uiso 1 1 calc R
C23 C 0.1366(5) 0.2189(3) 0.3537(5) 0.076(2) Uani 1 1 d .
H23 H 0.0903 0.2443 0.3368 0.092 Uiso 1 1 calc R
C24 C 0.1767(5) 0.2013(3) 0.2975(5) 0.081(3) Uani 1 1 d .
H24 H 0.1575 0.2151 0.2431 0.098 Uiso 1 1 calc R
C25 C 0.2442(5) 0.1643(3) 0.3181(4) 0.0613(18) Uani 1 1 d .
H25 H 0.2722 0.1524 0.2796 0.074 Uiso 1 1 calc R
C26 C 0.2682(4) 0.1458(2) 0.3975(3) 0.0404(13) Uani 1 1 d .
C27 C 0.2289(4) 0.16305(19) 0.4548(3) 0.0368(12) Uani 1 1 d .
C28 C 0.3285(3) 0.10613(17) 0.5161(3) 0.0302(11) Uani 1 1 d .
H28 H 0.3658 0.0838 0.5572 0.036 Uiso 1 1 calc R
C29 C 0.2319(4) -0.20537(19) 0.5920(4) 0.0487(15) Uani 1 1 d .
H29 H 0.2020 -0.2063 0.6328 0.058 Uiso 1 1 calc R
C30 C 0.2314(6) -0.2459(2) 0.5429(5) 0.074(2) Uani 1 1 d .
H30 H 0.2013 -0.2759 0.5504 0.089 Uiso 1 1 calc R
C31 C 0.2739(6) -0.2447(2) 0.4819(5) 0.081(3) Uani 1 1 d .
H31 H 0.2712 -0.2734 0.4484 0.097 Uiso 1 1 calc R
C32 C 0.3198(5) -0.2025(2) 0.4694(4) 0.0620(19) Uani 1 1 d .
H32 H 0.3487 -0.2014 0.4278 0.074 Uiso 1 1 calc R
C33 C 0.3219(4) -0.16199(18) 0.5201(3) 0.0375(12) Uani 1 1 d .
C34 C 0.2784(4) -0.16238(18) 0.5796(3) 0.0352(12) Uani 1 1 d .
C35 C 0.3427(3) -0.09002(18) 0.5848(3) 0.0329(11) Uani 1 1 d .
H35 H 0.3623 -0.0566 0.6003 0.040 Uiso 1 1 calc R
C36 C 0.7649(4) 0.0330(2) 0.8376(4) 0.0497(15) Uani 1 1 d .
C37 C 0.8372(5) 0.0399(3) 0.9131(4) 0.071(2) Uani 1 1 d .
H37 H 0.8245 0.0464 0.9630 0.086 Uiso 1 1 calc R
C38 C 0.9263(5) 0.0369(4) 0.9126(5) 0.109(4) Uani 1 1 d .
H38 H 0.9765 0.0424 0.9628 0.130 Uiso 1 1 calc R
C39 C 0.9456(6) 0.0260(5) 0.8409(6) 0.122(4) Uani 1 1 d .
H39 H 1.0087 0.0229 0.8434 0.147 Uiso 1 1 calc R
C40 C 0.8749(5) 0.0196(4) 0.7651(5) 0.098(3) Uani 1 1 d .
H40 H 0.8880 0.0129 0.7154 0.117 Uiso 1 1 calc R
C41 C 0.7843(4) 0.0234(3) 0.7657(4) 0.0542(16) Uani 1 1 d .
C42 C 0.6342(4) 0.02759(18) 0.7378(3) 0.0336(11) Uani 1 1 d .
H42 H 0.5691 0.0278 0.7081 0.040 Uiso 1 1 calc R
C43 C 0.3098(3) -0.01271(19) 0.3858(3) 0.0343(11) Uani 1 1 d .
H43A H 0.2819 -0.0420 0.4043 0.041 Uiso 1 1 calc R
H43B H 0.2737 0.0173 0.3907 0.041 Uiso 1 1 calc R
C44 C 0.3985(4) 0.08532(18) 0.4040(3) 0.0347(12) Uani 1 1 d .
H44A H 0.4440 0.1107 0.3992 0.042 Uiso 1 1 calc R
H44B H 0.3637 0.0732 0.3474 0.042 Uiso 1 1 calc R
C45 C 0.4515(3) 0.04144(17) 0.4559(3) 0.0293(11) Uani 1 1 d .
C46 C 0.4092(3) -0.00656(18) 0.4434(3) 0.0295(10) Uani 1 1 d .
C47 C 0.5410(4) 0.04786(18) 0.5119(3) 0.0304(11) Uani 1 1 d .
C48 C 0.4169(4) -0.10016(18) 0.4714(3) 0.0353(12) Uani 1 1 d .
H48A H 0.3758 -0.1019 0.4127 0.042 Uiso 1 1 calc R
H48B H 0.4680 -0.1246 0.4788 0.042 Uiso 1 1 calc R
C49 C 0.8862(15) 0.1676(10) 0.8133(12) 0.335(17) Uani 1 1 d .
H49A H 0.8472 0.1494 0.8393 0.502 Uiso 1 1 calc R
H49B H 0.8771 0.2037 0.8175 0.502 Uiso 1 1 calc R
H49C H 0.9519 0.1592 0.8416 0.502 Uiso 1 1 calc R
C50 C 0.9135(14) 0.1781(10) 0.6793(15) 0.351(17) Uani 1 1 d .
H50A H 0.8929 0.1664 0.6216 0.527 Uiso 1 1 calc R
H50B H 0.9797 0.1703 0.7060 0.527 Uiso 1 1 calc R
H50C H 0.9042 0.2144 0.6804 0.527 Uiso 1 1 calc R
C51 C 0.8593(11) 0.1530(6) 0.7240(14) 0.168(7) Uani 1 1 d .
C52 C 0.3801(9) 0.2846(5) 0.4628(9) 0.156(5) Uani 1 1 d .
H52A H 0.3521 0.2661 0.4981 0.234 Uiso 1 1 calc R
H52B H 0.3307 0.2987 0.4151 0.234 Uiso 1 1 calc R
H52C H 0.4188 0.3119 0.4949 0.234 Uiso 1 1 calc R
C53 C 0.4375(7) 0.2510(4) 0.4335(6) 0.094(3) Uani 1 1 d .
C54 C 0.4840(10) 0.2737(5) 0.3790(7) 0.176(6) Uani 1 1 d .
H54A H 0.5207 0.2481 0.3625 0.263 Uiso 1 1 calc R
H54B H 0.5254 0.3007 0.4089 0.263 Uiso 1 1 calc R
H54C H 0.4370 0.2874 0.3293 0.263 Uiso 1 1 calc R
C55 C 0.2718(4) -0.1534(2) 0.7833(3) 0.0430(13) Uani 1 1 d .
C56 C 0.1193(4) -0.1190(2) 0.6701(3) 0.0420(13) Uani 1 1 d .
C57 C 0.1959(4) -0.0664(2) 0.8037(4) 0.0441(13) Uani 1 1 d .
C58 C 0.1978(5) 0.1404(2) 0.7401(4) 0.0555(16) Uani 1 1 d .
C59 C 0.0962(4) 0.1531(2) 0.5836(4) 0.0451(14) Uani 1 1 d .
C60 C 0.2444(4) 0.2120(2) 0.6500(4) 0.0437(13) Uani 1 1 d .
C61 C 0.6613(4) 0.0063(2) 0.9919(4) 0.0466(14) Uani 1 1 d .
C62 C 0.5140(5) 0.0684(2) 0.9665(4) 0.0492(15) Uani 1 1 d .
C63 C 0.6692(4) 0.1033(2) 0.9572(4) 0.0485(14) Uani 1 1 d .
C64 C 0.0310(14) 0.3104(7) 0.5268(15) 0.168(7) Uani 1 1 d .
C65 C 0.105(3) 0.340(2) 0.4776(15) 0.34(2) Uani 1 1 d .
C66 C 0.114(2) 0.3678(15) 0.5192(17) 0.30(2) Uani 1 1 d .
C67 C 0.0951(15) 0.3943(8) 0.5864(16) 0.208(11) Uani 1 1 d .
C68 C 0.008(4) 0.333(3) 0.586(2) 0.41(5) Uani 1 1 d .
C69 C 0.038(3) 0.3867(19) 0.646(4) 0.39(3) Uani 1 1 d .
C70 C -0.0421(18) 0.326(2) 0.636(3) 0.310(16) Uani 1 1 d .

loop_
_atom_site_aniso_label
_atom_site_aniso_U_11
_atom_site_aniso_U_22
_atom_site_aniso_U_33
_atom_site_aniso_U_23
_atom_site_aniso_U_13
_atom_site_aniso_U_12
Re1 0.04001(12) 0.02611(10) 0.03529(11) -0.00071(8) 0.01576(9) 0.00279(9)
Re2 0.03710(12) 0.02559(10) 0.03336(11) -0.00060(8) 0.01704(9) -0.00355(8)
Re3 0.04514(13) 0.03231(11) 0.02574(10) -0.00221(8) 0.00964(9) -0.00302(9)
N1 0.041(3) 0.028(2) 0.030(2) -0.0013(17) 0.014(2) 0.0008(18)
N2 0.042(3) 0.024(2) 0.031(2) -0.0011(17) 0.015(2) -0.0004(18)
N3 0.045(3) 0.034(2) 0.027(2) -0.0028(18) 0.012(2) -0.015(2)
N4 0.046(3) 0.029(2) 0.039(2) -0.0007(19) 0.018(2) -0.004(2)
N5 0.038(2) 0.027(2) 0.036(2) -0.0003(18) 0.011(2) -0.0001(18)
N6 0.037(2) 0.028(2) 0.040(2) 0.0013(19) 0.015(2) -0.0027(18)
N7 0.039(2) 0.024(2) 0.030(2) -0.0016(17) 0.0169(19) -0.0048(17)
N8 0.038(2) 0.026(2) 0.032(2) -0.0004(17) 0.0166(19) -0.0040(18)
N9 0.031(2) 0.047(3) 0.027(2) -0.0025(19) 0.0064(19) -0.001(2)
N10 0.041(3) 0.036(2) 0.027(2) -0.0043(18) 0.009(2) -0.0033(19)
N11 0.040(3) 0.034(2) 0.030(2) 0.0054(18) 0.015(2) 0.0050(19)
N12 0.042(3) 0.027(2) 0.034(2) 0.0033(18) 0.014(2) 0.0040(19)
O1 0.045(3) 0.074(3) 0.093(4) -0.001(3) 0.017(3) 0.012(2)
O2 0.134(5) 0.124(5) 0.069(4) 0.001(3) 0.071(4) 0.004(4)
O3 0.090(4) 0.029(2) 0.104(4) -0.011(2) 0.040(3) -0.003(2)
O4 0.115(4) 0.083(4) 0.071(3) 0.002(3) 0.063(3) 0.010(3)
O5 0.100(4) 0.051(3) 0.066(3) -0.018(2) -0.001(3) -0.021(3)
O6 0.091(4) 0.069(3) 0.052(3) 0.018(3) -0.005(3) 0.007(3)
O7 0.084(4) 0.093(4) 0.077(3) -0.032(3) 0.053(3) -0.010(3)
O8 0.045(3) 0.072(3) 0.083(3) 0.006(3) 0.014(3) -0.020(2)
O9 0.108(4) 0.044(3) 0.070(3) 0.026(2) 0.048(3) 0.011(2)
O10 0.179(10) 0.155(9) 0.214(11) 0.021(8) 0.025(9) -0.005(8)
O11 0.108(5) 0.084(4) 0.104(5) 0.033(4) 0.003(4) -0.027(4)
C2 0.039(3) 0.036(3) 0.041(3) 0.007(2) 0.012(3) 0.003(2)
C3 0.043(3) 0.057(4) 0.037(3) 0.004(3) 0.010(3) 0.004(3)
C4 0.049(4) 0.044(3) 0.041(3) -0.008(3) 0.013(3) -0.010(3)
C5 0.044(3) 0.034(3) 0.043(3) -0.002(2) 0.019(3) -0.008(2)
C6 0.041(3) 0.035(3) 0.039(3) -0.004(2) 0.022(3) -0.009(2)
C7 0.034(3) 0.028(3) 0.043(3) -0.001(2) 0.017(2) -0.002(2)
C8 0.041(3) 0.029(3) 0.036(3) -0.003(2) 0.010(2) -0.002(2)
C9 0.045(3) 0.034(3) 0.044(3) -0.005(2) 0.014(3) -0.002(2)
C10 0.054(4) 0.033(3) 0.054(4) -0.007(3) 0.017(3) 0.006(3)
C11 0.040(3) 0.047(3) 0.046(3) 0.001(3) 0.012(3) 0.012(3)
C12 0.041(3) 0.040(3) 0.039(3) 0.000(2) 0.009(3) -0.003(2)
C71 0.049(3) 0.040(3) 0.040(3) 0.002(2) 0.019(3) -0.001(3)
C13 0.041(3) 0.032(3) 0.028(3) 0.001(2) 0.012(2) -0.003(2)
C14 0.039(3) 0.031(3) 0.030(3) 0.002(2) 0.013(2) -0.001(2)
C15 0.036(3) 0.028(3) 0.034(3) 0.002(2) 0.012(2) 0.000(2)
C16 0.063(4) 0.042(3) 0.045(3) 0.007(3) 0.022(3) -0.003(3)
C17 0.055(4) 0.053(4) 0.051(4) 0.000(3) 0.024(3) -0.014(3)
C18 0.046(3) 0.047(3) 0.044(3) 0.000(3) 0.014(3) -0.007(3)
C19 0.053(3) 0.030(3) 0.031(3) -0.002(2) 0.017(3) -0.003(2)
C20 0.043(3) 0.034(3) 0.032(3) 0.001(2) 0.014(2) 0.002(2)
C21 0.044(3) 0.030(3) 0.052(4) -0.006(3) 0.014(3) -0.007(2)
C22 0.058(4) 0.049(4) 0.058(4) 0.017(3) 0.025(3) 0.021(3)
C23 0.071(5) 0.081(5) 0.082(5) 0.042(4) 0.032(4) 0.040(4)
C24 0.075(5) 0.117(7) 0.059(4) 0.051(5) 0.031(4) 0.041(5)
C25 0.063(4) 0.082(5) 0.043(4) 0.022(3) 0.023(3) 0.020(4)
C26 0.041(3) 0.041(3) 0.039(3) 0.011(2) 0.014(3) 0.007(2)
C27 0.039(3) 0.033(3) 0.038(3) 0.007(2) 0.013(2) 0.003(2)
C28 0.037(3) 0.024(2) 0.029(3) 0.0041(19) 0.011(2) 0.003(2)
C29 0.075(4) 0.030(3) 0.053(4) -0.003(3) 0.038(3) -0.013(3)
C30 0.128(7) 0.036(3) 0.083(5) -0.021(3) 0.068(5) -0.039(4)
C31 0.145(8) 0.044(4) 0.081(5) -0.034(4) 0.075(5) -0.037(4)
C32 0.102(6) 0.042(3) 0.062(4) -0.017(3) 0.053(4) -0.022(3)
C33 0.053(3) 0.025(3) 0.040(3) -0.002(2) 0.024(3) -0.008(2)
C34 0.049(3) 0.026(3) 0.035(3) -0.002(2) 0.020(3) -0.006(2)
C35 0.037(3) 0.024(2) 0.040(3) 0.000(2) 0.016(2) -0.004(2)
C36 0.038(3) 0.067(4) 0.039(3) 0.000(3) 0.005(3) 0.002(3)
C37 0.052(4) 0.109(6) 0.044(4) -0.009(4) 0.004(3) -0.001(4)
C38 0.042(5) 0.206(11) 0.063(5) -0.021(6) -0.002(4) 0.001(6)
C39 0.045(5) 0.234(13) 0.080(6) -0.012(8) 0.011(5) 0.005(6)
C40 0.052(5) 0.184(10) 0.055(5) -0.012(6) 0.013(4) 0.013(5)
C41 0.035(3) 0.084(5) 0.040(3) -0.002(3) 0.009(3) 0.001(3)
C42 0.034(3) 0.033(3) 0.034(3) -0.001(2) 0.011(2) -0.003(2)
C43 0.035(3) 0.038(3) 0.031(3) -0.001(2) 0.013(2) -0.001(2)
C44 0.042(3) 0.035(3) 0.033(3) 0.004(2) 0.021(2) 0.003(2)
C45 0.036(3) 0.031(3) 0.029(3) 0.001(2) 0.020(2) 0.002(2)
C46 0.031(3) 0.035(3) 0.026(2) -0.002(2) 0.016(2) -0.001(2)
C47 0.039(3) 0.033(3) 0.027(2) -0.002(2) 0.021(2) -0.003(2)
C48 0.045(3) 0.033(3) 0.033(3) -0.004(2) 0.020(2) -0.004(2)
C49 0.25(2) 0.56(5) 0.181(19) -0.16(3) 0.052(18) -0.09(3)
C50 0.22(2) 0.55(5) 0.34(3) -0.05(3) 0.16(2) -0.18(3)
C51 0.112(11) 0.120(11) 0.26(2) -0.013(12) 0.044(13) -0.012(8)
C52 0.164(13) 0.123(10) 0.175(13) 0.053(9) 0.047(11) 0.002(9)
C53 0.109(8) 0.077(6) 0.074(6) 0.016(5) 0.000(5) -0.034(6)
C54 0.256(17) 0.160(12) 0.123(10) 0.053(9) 0.078(11) -0.049(11)
C55 0.054(4) 0.043(3) 0.040(3) -0.004(3) 0.025(3) -0.004(3)
C56 0.052(4) 0.033(3) 0.044(3) 0.003(2) 0.020(3) -0.002(3)
C57 0.047(3) 0.044(3) 0.044(3) -0.005(3) 0.019(3) -0.006(3)
C58 0.066(4) 0.051(4) 0.054(4) -0.003(3) 0.026(3) 0.000(3)
C59 0.051(4) 0.032(3) 0.059(4) -0.004(3) 0.028(3) 0.001(3)
C60 0.043(3) 0.041(3) 0.048(3) -0.003(3) 0.016(3) 0.007(3)
C61 0.056(4) 0.039(3) 0.038(3) 0.002(3) 0.006(3) 0.000(3)
C62 0.067(4) 0.049(3) 0.037(3) 0.003(3) 0.024(3) 0.001(3)
C63 0.056(4) 0.047(3) 0.035(3) 0.001(3) 0.004(3) 0.000(3)
C64 0.140(14) 0.154(14) 0.173(19) -0.007(12) 0.004(12) 0.042(11)
C65 0.38(4) 0.48(6) 0.135(19) 0.00(2) 0.07(2) 0.28(4)
C66 0.23(3) 0.38(4) 0.15(2) -0.08(2) -0.09(2) 0.22(3)
C67 0.150(16) 0.193(17) 0.18(2) -0.052(15) -0.074(13) 0.090(14)
C68 0.22(4) 0.80(13) 0.20(3) 0.15(5) 0.05(3) 0.32(7)
C69 0.22(4) 0.44(6) 0.44(7) 0.13(5) 0.01(4) 0.17(4)
C70 0.18(2) 0.44(5) 0.28(3) 0.10(3) 0.03(2) 0.05(3)

loop_
_atom_type_symbol
_atom_type_description
_atom_type_scat_dispersion_real
_atom_type_scat_dispersion_imag
_atom_type_scat_source
C C 0.0033 0.0016 'International Tables Vol C Tables 4.2.6.8 and 6.1.1.4'
H H 0.0000 0.0000 'International Tables Vol C Tables 4.2.6.8 and 6.1.1.4'
N N 0.0061 0.0033 'International Tables Vol C Tables 4.2.6.8 and 6.1.1.4'
O O 0.0106 0.0060 'International Tables Vol C Tables 4.2.6.8 and 6.1.1.4'
Re Re -1.0185 7.2310 'International Tables Vol C Tables 4.2.6.8 and 6.1.1.4'

loop_
_geom_angle_atom_site_label_1
_geom_angle_atom_site_label_2
_geom_angle_atom_site_label_3
_geom_angle
_geom_angle_site_symmetry_1
_geom_angle_site_symmetry_3
C58 Re1 C60 89.9(3) . .
C58 Re1 C59 87.1(3) . .
C60 Re1 C59 88.5(2) . .
C58 Re1 N12 175.3(2) . .
C60 Re1 N12 92.88(19) . .
C59 Re1 N12 96.7(2) . .
C58 Re1 N5 93.7(2) . .
C60 Re1 N5 176.2(2) . .
C59 Re1 N5 90.63(19) . .
N12 Re1 N5 83.53(15) . .
C58 Re1 N3 93.2(2) . .
C60 Re1 N3 92.0(2) . .
C59 Re1 N3 179.4(2) . .
N12 Re1 N3 82.97(15) . .
N5 Re1 N3 88.83(15) . .
C56 Re2 C57 85.8(2) . .
C56 Re2 C55 87.4(2) . .
C57 Re2 C55 88.3(2) . .
C56 Re2 N6 93.30(19) . .
C57 Re2 N6 92.6(2) . .
C55 Re2 N6 178.83(19) . .
C56 Re2 N1 176.72(19) . .
C57 Re2 N1 96.7(2) . .
C55 Re2 N1 90.5(2) . .
N6 Re2 N1 88.77(15) . .
C56 Re2 N8 95.04(19) . .
C57 Re2 N8 175.3(2) . .
C55 Re2 N8 96.32(18) . .
N6 Re2 N8 82.71(15) . .
N1 Re2 N8 82.68(15) . .
C63 Re3 C62 85.6(3) . .
C63 Re3 C61 88.3(2) . .
C62 Re3 C61 89.8(3) . .
C63 Re3 N10 93.3(2) . .
C62 Re3 N10 172.5(2) . .
C61 Re3 N10 97.6(2) . .
C63 Re3 N4 94.2(2) . .
C62 Re3 N4 90.0(2) . .
C61 Re3 N4 177.4(2) . .
N10 Re3 N4 82.62(16) . .
C63 Re3 N2 175.9(2) . .
C62 Re3 N2 97.9(2) . .
C61 Re3 N2 89.5(2) . .
N10 Re3 N2 83.52(15) . .
N4 Re3 N2 88.01(15) . .
C15 N1 C14 103.7(4) . .
C15 N1 Re2 129.4(3) . .
C14 N1 Re2 126.9(3) . .
C15 N2 C13 103.9(4) . .
C15 N2 Re3 129.0(3) . .
C13 N2 Re3 127.0(3) . .
C21 N3 C20 105.0(5) . .
C21 N3 Re1 127.4(4) . .
C20 N3 Re1 126.9(3) . .
C21 N4 C19 103.2(4) . .
C21 N4 Re3 127.8(4) . .
C19 N4 Re3 128.8(4) . .
C8 N5 C7 104.3(4) . .
C8 N5 Re1 127.8(3) . .
C7 N5 Re1 127.8(3) . .
C8 N6 C6 104.0(4) . .
C8 N6 Re2 126.8(3) . .
C6 N6 Re2 129.1(3) . .
C35 N7 C33 106.3(4) . .
C35 N7 C48 130.5(4) . .
C33 N7 C48 123.2(4) . .
C35 N8 C34 105.6(4) . .
C35 N8 Re2 127.3(3) . .
C34 N8 Re2 127.2(3) . .
C42 N9 C41 105.2(4) . .
C42 N9 C43 131.0(4) . 3_656
C41 N9 C43 123.6(4) . 3_656
C42 N10 C36 106.0(4) . .
C42 N10 Re3 126.1(4) . .
C36 N10 Re3 127.9(4) . .
C28 N11 C26 106.3(4) . .
C28 N11 C44 129.0(4) . .
C26 N11 C44 124.3(4) . .
C28 N12 C27 105.6(4) . .
C28 N12 Re1 126.6(3) . .
C27 N12 Re1 127.5(3) . .
C3 C2 C7 118.1(5) . .
C3 C2 H2 120.9 . .
C7 C2 H2 120.9 . .
C2 C3 C4 121.5(5) . .
C2 C3 H3 119.2 . .
C4 C3 H3 119.2 . .
C5 C4 C3 121.9(5) . .
C5 C4 H4 119.1 . .
C3 C4 H4 119.1 . .
C4 C5 C6 116.9(5) . .
C4 C5 H5 121.5 . .
C6 C5 H5 121.5 . .
N6 C6 C5 130.4(5) . .
N6 C6 C7 108.2(4) . .
C5 C6 C7 121.2(5) . .
C2 C7 N5 132.1(5) . .
C2 C7 C6 120.3(5) . .
N5 C7 C6 107.3(4) . .
N6 C8 N5 116.1(5) . .
N6 C8 H8 121.9 . .
N5 C8 H8 121.9 . .
C10 C9 C14 118.8(5) . .
C10 C9 H9 120.6 . .
C14 C9 H9 120.6 . .
C9 C10 C11 121.0(5) . .
C9 C10 H10 119.5 . .
C11 C10 H10 119.5 . .
C12 C11 C10 121.7(5) . .
C12 C11 H11 119.1 . .
C10 C11 H11 119.1 . .
C11 C12 C13 117.6(5) . .
C11 C12 H12 121.2 . .
C13 C12 H12 121.2 . .
C16 C71 C20 118.1(5) . .
C16 C71 H71 121.0 . .
C20 C71 H71 121.0 . .
N2 C13 C14 107.8(4) . .
N2 C13 C12 131.0(5) . .
C14 C13 C12 120.9(5) . .
N1 C14 C9 131.9(5) . .
N1 C14 C13 107.9(4) . .
C9 C14 C13 119.9(5) . .
N2 C15 N1 116.5(4) . .
N2 C15 H15 121.8 . .
N1 C15 H15 121.8 . .
C71 C16 C17 121.7(5) . .
C71 C16 H16 119.1 . .
C17 C16 H16 119.1 . .
C18 C17 C16 121.3(6) . .
C18 C17 H17 119.3 . .
C16 C17 H17 119.3 . .
C17 C18 C19 117.2(6) . .
C17 C18 H18 121.4 . .
C19 C18 H18 121.4 . .
C18 C19 N4 131.1(5) . .
C18 C19 C20 121.8(5) . .
N4 C19 C20 107.0(5) . .
N3 C20 C71 133.1(5) . .
N3 C20 C19 107.0(4) . .
C71 C20 C19 119.8(5) . .
N3 C21 N4 117.7(5) . .
N3 C21 H21 121.2 . .
N4 C21 H21 121.2 . .
C23 C22 C27 117.0(6) . .
C23 C22 H22 121.5 . .
C27 C22 H22 121.5 . .
C22 C23 C24 121.8(6) . .
C22 C23 H23 119.1 . .
C24 C23 H23 119.1 . .
C23 C24 C25 121.9(6) . .
C23 C24 H24 119.0 . .
C25 C24 H24 119.0 . .
C26 C25 C24 116.1(6) . .
C26 C25 H25 122.0 . .
C24 C25 H25 122.0 . .
C25 C26 C27 122.8(5) . .
C25 C26 N11 131.2(5) . .
C27 C26 N11 106.0(4) . .
C26 C27 N12 109.1(4) . .
C26 C27 C22 120.5(5) . .
N12 C27 C22 130.5(5) . .
N12 C28 N11 113.0(4) . .
N12 C28 H28 123.5 . .
N11 C28 H28 123.5 . .
C30 C29 C34 117.2(5) . .
C30 C29 H29 121.4 . .
C34 C29 H29 121.4 . .
C29 C30 C31 121.9(6) . .
C29 C30 H30 119.1 . .
C31 C30 H30 119.1 . .
C32 C31 C30 121.4(6) . .
C32 C31 H31 119.3 . .
C30 C31 H31 119.3 . .
C31 C32 C33 116.7(5) . .
C31 C32 H32 121.6 . .
C33 C32 H32 121.6 . .
C32 C33 N7 131.1(5) . .
C32 C33 C34 122.5(5) . .
N7 C33 C34 106.4(4) . .
C33 C34 N8 108.8(4) . .
C33 C34 C29 120.3(5) . .
N8 C34 C29 130.9(5) . .
N8 C35 N7 113.0(4) . .
N8 C35 H35 123.5 . .
N7 C35 H35 123.5 . .
N10 C36 C41 108.4(5) . .
N10 C36 C37 131.0(6) . .
C41 C36 C37 120.6(6) . .
C38 C37 C36 117.8(7) . .
C38 C37 H37 121.1 . .
C36 C37 H37 121.1 . .
C37 C38 C39 121.6(8) . .
C37 C38 H38 119.2 . .
C39 C38 H38 119.2 . .
C38 C39 C40 121.6(8) . .
C38 C39 H39 119.2 . .
C40 C39 H39 119.2 . .
C41 C40 C39 116.6(7) . .
C41 C40 H40 121.7 . .
C39 C40 H40 121.7 . .
C36 C41 C40 121.9(6) . .
C36 C41 N9 107.0(5) . .
C40 C41 N9 131.2(6) . .
N10 C42 N9 113.4(5) . .
N10 C42 H42 123.3 . .
N9 C42 H42 123.3 . .
N9 C43 C46 114.1(4) 3_656 .
N9 C43 H43A 108.7 3_656 .
C46 C43 H43A 108.7 . .
N9 C43 H43B 108.7 3_656 .
C46 C43 H43B 108.7 . .
H43A C43 H43B 107.6 . .
N11 C44 C45 113.7(4) . .
N11 C44 H44A 108.8 . .
C45 C44 H44A 108.8 . .
N11 C44 H44B 108.8 . .
C45 C44 H44B 108.8 . .
H44A C44 H44B 107.7 . .
C47 C45 C46 120.5(4) . .
C47 C45 C44 120.8(4) . .
C46 C45 C44 118.6(4) . .
C47 C46 C45 119.3(4) 3_656 .
C47 C46 C43 120.5(4) 3_656 .
C45 C46 C43 120.1(4) . .
C45 C47 C46 120.2(4) . 3_656
C45 C47 C48 119.7(4) . 3_656
C46 C47 C48 120.0(5) 3_656 3_656
N7 C48 C47 115.1(4) . 3_656
N7 C48 H48A 108.5 . .
C47 C48 H48A 108.5 3_656 .
N7 C48 H48B 108.5 . .
C47 C48 H48B 108.5 3_656 .
H48A C48 H48B 107.5 . .
C51 C49 H49A 109.5 . .
C51 C49 H49B 109.5 . .
H49A C49 H49B 109.5 . .
C51 C49 H49C 109.5 . .
H49A C49 H49C 109.5 . .
H49B C49 H49C 109.5 . .
C51 C50 H50A 109.5 . .
C51 C50 H50B 109.5 . .
H50A C50 H50B 109.5 . .
C51 C50 H50C 109.5 . .
H50A C50 H50C 109.5 . .
H50B C50 H50C 109.5 . .
O10 C51 C50 120(2) . .
O10 C51 C49 126.0(19) . .
C50 C51 C49 113.9(17) . .
C53 C52 H52A 109.5 . .
C53 C52 H52B 109.5 . .
H52A C52 H52B 109.5 . .
C53 C52 H52C 109.5 . .
H52A C52 H52C 109.5 . .
H52B C52 H52C 109.5 . .
O11 C53 C52 122.8(10) . .
O11 C53 C54 121.5(12) . .
C52 C53 C54 115.6(10) . .
C53 C54 H54A 109.5 . .
C53 C54 H54B 109.5 . .
H54A C54 H54B 109.5 . .
C53 C54 H54C 109.5 . .
H54A C54 H54C 109.5 . .
H54B C54 H54C 109.5 . .
O9 C55 Re2 176.7(5) . .
O8 C56 Re2 176.0(5) . .
O7 C57 Re2 177.2(5) . .
O2 C58 Re1 179.6(7) . .
O1 C59 Re1 177.4(5) . .
O3 C60 Re1 178.2(6) . .
O6 C61 Re3 177.1(6) . .
O4 C62 Re3 173.8(6) . .
O5 C63 Re3 176.9(5) . .
C68 C64 C65 122(5) . .
C68 C64 C66 92(5) . .
C65 C64 C66 29.8(11) . .
C66 C65 C64 87(5) . .
C65 C66 C67 155(8) . .
C65 C66 C64 63(5) . .
C67 C66 C64 92(3) . .
C66 C67 C69 139(4) . .
C70 C68 C64 142(10) . .
C70 C68 C69 81(4) . .
C64 C68 C69 137(9) . .
C67 C69 C68 80(5) . .
C67 C69 C70 120(4) . .
C68 C69 C70 40(2) . .
C68 C70 C69 59(4) . .

loop_
_geom_bond_atom_site_label_1
_geom_bond_atom_site_label_2
_geom_bond_distance
_geom_bond_site_symmetry_2
Re1 C58 1.894(6) .
Re1 C60 1.913(6) .
Re1 C59 1.915(7) .
Re1 N12 2.189(4) .
Re1 N5 2.202(4) .
Re1 N3 2.237(4) .
Re2 C56 1.907(6) .
Re2 C57 1.910(6) .
Re2 C55 1.913(6) .
Re2 N6 2.190(4) .
Re2 N1 2.196(4) .
Re2 N8 2.199(4) .
Re3 C63 1.905(6) .
Re3 C62 1.906(6) .
Re3 C61 1.919(6) .
Re3 N10 2.194(4) .
Re3 N4 2.205(4) .
Re3 N2 2.212(4) .
N1 C15 1.324(6) .
N1 C14 1.388(6) .
N2 C15 1.321(6) .
N2 C13 1.387(6) .
N3 C21 1.264(7) .
N3 C20 1.384(6) .
N4 C21 1.321(7) .
N4 C19 1.389(6) .
N5 C8 1.335(6) .
N5 C7 1.397(6) .
N6 C8 1.328(6) .
N6 C6 1.395(6) .
N7 C35 1.347(6) .
N7 C33 1.383(6) .
N7 C48 1.467(6) .
N8 C35 1.316(6) .
N8 C34 1.385(6) .
N9 C42 1.341(6) .
N9 C41 1.394(7) .
N9 C43 1.466(6) 3_656
N10 C42 1.315(6) .
N10 C36 1.376(7) .
N11 C28 1.349(6) .
N11 C26 1.395(6) .
N11 C44 1.464(6) .
N12 C28 1.314(6) .
N12 C27 1.389(6) .
O1 C59 1.151(7) .
O2 C58 1.153(7) .
O3 C60 1.144(6) .
O4 C62 1.144(7) .
O5 C63 1.154(7) .
O6 C61 1.139(7) .
O7 C57 1.143(6) .
O8 C56 1.150(7) .
O9 C55 1.145(6) .
O10 C51 1.305(15) .
O11 C53 1.198(10) .
C2 C3 1.362(8) .
C2 C7 1.386(7) .
C2 H2 0.9500 .
C3 C4 1.399(8) .
C3 H3 0.9500 .
C4 C5 1.367(8) .
C4 H4 0.9500 .
C5 C6 1.397(7) .
C5 H5 0.9500 .
C6 C7 1.409(7) .
C8 H8 0.9500 .
C9 C10 1.364(8) .
C9 C14 1.397(7) .
C9 H9 0.9500 .
C10 C11 1.392(8) .
C10 H10 0.9500 .
C11 C12 1.367(7) .
C11 H11 0.9500 .
C12 C13 1.401(7) .
C12 H12 0.9500 .
C71 C16 1.360(8) .
C71 C20 1.401(7) .
C71 H71 0.9500 .
C13 C14 1.397(7) .
C15 H15 0.9500 .
C16 C17 1.393(8) .
C16 H16 0.9500 .
C17 C18 1.381(8) .
C17 H17 0.9500 .
C18 C19 1.382(8) .
C18 H18 0.9500 .
C19 C20 1.401(7) .
C21 H21 0.9500 .
C22 C23 1.373(9) .
C22 C27 1.390(7) .
C22 H22 0.9500 .
C23 C24 1.377(10) .
C23 H23 0.9500 .
C24 C25 1.382(9) .
C24 H24 0.9500 .
C25 C26 1.372(8) .
C25 H25 0.9500 .
C26 C27 1.382(7) .
C28 H28 0.9500 .
C29 C30 1.367(8) .
C29 C34 1.399(7) .
C29 H29 0.9500 .
C30 C31 1.395(9) .
C30 H30 0.9500 .
C31 C32 1.376(8) .
C31 H31 0.9500 .
C32 C33 1.379(7) .
C32 H32 0.9500 .
C33 C34 1.384(7) .
C35 H35 0.9500 .
C36 C41 1.378(8) .
C36 C37 1.400(8) .
C37 C38 1.360(10) .
C37 H37 0.9500 .
C38 C39 1.381(11) .
C38 H38 0.9500 .
C39 C40 1.391(11) .
C39 H39 0.9500 .
C40 C41 1.384(9) .
C40 H40 0.9500 .
C42 H42 0.9500 .
C43 N9 1.466(6) 3_656
C43 C46 1.512(7) .
C43 H43A 0.9900 .
C43 H43B 0.9900 .
C44 C45 1.526(7) .
C44 H44A 0.9900 .
C44 H44B 0.9900 .
C45 C47 1.390(7) .
C45 C46 1.417(7) .
C46 C47 1.409(7) 3_656
C47 C46 1.409(7) 3_656
C47 C48 1.521(7) 3_656
C48 C47 1.521(7) 3_656
C48 H48A 0.9900 .
C48 H48B 0.9900 .
C49 C51 1.49(2) .
C49 H49A 0.9800 .
C49 H49B 0.9800 .
C49 H49C 0.9800 .
C50 C51 1.46(2) .
C50 H50A 0.9800 .
C50 H50B 0.9800 .
C50 H50C 0.9800 .
C52 C53 1.451(15) .
C52 H52A 0.9800 .
C52 H52B 0.9800 .
C52 H52C 0.9800 .
C53 C54 1.473(13) .
C54 H54A 0.9800 .
C54 H54B 0.9800 .
C54 H54C 0.9800 .
C64 C68 1.32(4) .
C64 C65 1.80(6) .
C64 C66 2.01(5) .
C65 C66 1.00(4) .
C66 C67 1.45(3) .
C67 C69 1.55(8) .
C68 C70 1.32(4) .
C68 C69 1.74(9) .
C69 C70 2.01(6) .

loop_
_geom_torsion_atom_site_label_1
_geom_torsion_atom_site_label_2
_geom_torsion_atom_site_label_3
_geom_torsion_atom_site_label_4
_geom_torsion
_geom_torsion_site_symmetry_1
_geom_torsion_site_symmetry_4
C56 Re2 N1 C15 -179(100) . .
C57 Re2 N1 C15 -40.7(4) . .
C55 Re2 N1 C15 -129.1(4) . .
N6 Re2 N1 C15 51.8(4) . .
N8 Re2 N1 C15 134.6(4) . .
C56 Re2 N1 C14 -1(4) . .
C57 Re2 N1 C14 137.1(4) . .
C55 Re2 N1 C14 48.7(4) . .
N6 Re2 N1 C14 -130.4(4) . .
N8 Re2 N1 C14 -47.6(4) . .
C63 Re3 N2 C15 -177(18) . .
C62 Re3 N2 C15 35.1(4) . .
C61 Re3 N2 C15 124.8(4) . .
N10 Re3 N2 C15 -137.5(4) . .
N4 Re3 N2 C15 -54.7(4) . .
C63 Re3 N2 C13 7(3) . .
C62 Re3 N2 C13 -140.1(4) . .
C61 Re3 N2 C13 -50.4(4) . .
N10 Re3 N2 C13 47.3(4) . .
N4 Re3 N2 C13 130.1(4) . .
C58 Re1 N3 C21 42.0(5) . .
C60 Re1 N3 C21 132.0(5) . .
C59 Re1 N3 C21 -77(22) . .
N12 Re1 N3 C21 -135.3(5) . .
N5 Re1 N3 C21 -51.7(4) . .
C58 Re1 N3 C20 -126.5(4) . .
C60 Re1 N3 C20 -36.5(4) . .
C59 Re1 N3 C20 115(22) . .
N12 Re1 N3 C20 56.2(4) . .
N5 Re1 N3 C20 139.8(4) . .
C63 Re3 N4 C21 -136.1(5) . .
C62 Re3 N4 C21 -50.5(5) . .
C61 Re3 N4 C21 36(5) . .
N10 Re3 N4 C21 131.1(4) . .
N2 Re3 N4 C21 47.3(4) . .
C63 Re3 N4 C19 38.0(4) . .
C62 Re3 N4 C19 123.6(4) . .
C61 Re3 N4 C19 -150(5) . .
N10 Re3 N4 C19 -54.8(4) . .
N2 Re3 N4 C19 -138.5(4) . .
C58 Re1 N5 C8 -40.2(5) . .
C60 Re1 N5 C8 156(3) . .
C59 Re1 N5 C8 -127.3(5) . .
N12 Re1 N5 C8 136.0(4) . .
N3 Re1 N5 C8 52.9(4) . .
C58 Re1 N5 C7 137.9(4) . .
C60 Re1 N5 C7 -26(3) . .
C59 Re1 N5 C7 50.7(4) . .
N12 Re1 N5 C7 -45.9(4) . .
N3 Re1 N5 C7 -129.0(4) . .
C56 Re2 N6 C8 132.6(4) . .
C57 Re2 N6 C8 46.6(5) . .
C55 Re2 N6 C8 -98(10) . .
N1 Re2 N6 C8 -50.0(4) . .
N8 Re2 N6 C8 -132.8(4) . .
C56 Re2 N6 C6 -44.4(4) . .
C57 Re2 N6 C6 -130.3(4) . .
C55 Re2 N6 C6 85(10) . .
N1 Re2 N6 C6 133.0(4) . .
N8 Re2 N6 C6 50.3(4) . .
C56 Re2 N8 C35 135.1(4) . .
C57 Re2 N8 C35 35(3) . .
C55 Re2 N8 C35 -136.9(4) . .
N6 Re2 N8 C35 42.4(4) . .
N1 Re2 N8 C35 -47.3(4) . .
C56 Re2 N8 C34 -43.7(4) . .
C57 Re2 N8 C34 -144(2) . .
C55 Re2 N8 C34 44.3(5) . .
N6 Re2 N8 C34 -136.3(4) . .
N1 Re2 N8 C34 134.0(4) . .
C63 Re3 N10 C42 -134.1(4) . .
C62 Re3 N10 C42 -52.5(18) . .
C61 Re3 N10 C42 137.2(4) . .
N4 Re3 N10 C42 -40.3(4) . .
N2 Re3 N10 C42 48.6(4) . .
C63 Re3 N10 C36 44.5(5) . .
C62 Re3 N10 C36 126.1(17) . .
C61 Re3 N10 C36 -44.2(5) . .
N4 Re3 N10 C36 138.3(5) . .
N2 Re3 N10 C36 -132.9(5) . .
C58 Re1 N12 C28 3(3) . .
C60 Re1 N12 C28 130.0(4) . .
C59 Re1 N12 C28 -141.2(4) . .
N5 Re1 N12 C28 -51.3(4) . .
N3 Re1 N12 C28 38.3(4) . .
C58 Re1 N12 C27 177(11) . .
C60 Re1 N12 C27 -56.3(4) . .
C59 Re1 N12 C27 32.5(4) . .
N5 Re1 N12 C27 122.4(4) . .
N3 Re1 N12 C27 -148.0(4) . .
C7 C2 C3 C4 -1.1(8) . .
C2 C3 C4 C5 0.4(9) . .
C3 C4 C5 C6 1.5(8) . .
C8 N6 C6 C5 -173.5(5) . .
Re2 N6 C6 C5 4.0(8) . .
C8 N6 C6 C7 2.3(5) . .
Re2 N6 C6 C7 179.8(3) . .
C4 C5 C6 N6 172.8(5) . .
C4 C5 C6 C7 -2.6(8) . .
C3 C2 C7 N5 -171.9(5) . .
C3 C2 C7 C6 0.0(8) . .
C8 N5 C7 C2 171.5(6) . .
Re1 N5 C7 C2 -6.9(8) . .
C8 N5 C7 C6 -1.2(5) . .
Re1 N5 C7 C6 -179.6(3) . .
N6 C6 C7 C2 -174.4(4) . .
C5 C6 C7 C2 1.9(8) . .
N6 C6 C7 N5 -0.7(6) . .
C5 C6 C7 N5 175.6(4) . .
C6 N6 C8 N5 -3.4(6) . .
Re2 N6 C8 N5 179.0(3) . .
C7 N5 C8 N6 3.0(6) . .
Re1 N5 C8 N6 -178.6(3) . .
C14 C9 C10 C11 -1.5(9) . .
C9 C10 C11 C12 -0.2(9) . .
C10 C11 C12 C13 1.1(8) . .
C15 N2 C13 C14 2.8(5) . .
Re3 N2 C13 C14 179.0(3) . .
C15 N2 C13 C12 -171.1(5) . .
Re3 N2 C13 C12 5.1(7) . .
C11 C12 C13 N2 172.9(5) . .
C11 C12 C13 C14 -0.3(8) . .
C15 N1 C14 C9 172.7(5) . .
Re2 N1 C14 C9 -5.5(8) . .
C15 N1 C14 C13 -1.8(5) . .
Re2 N1 C14 C13 179.9(3) . .
C10 C9 C14 N1 -171.8(5) . .
C10 C9 C14 C13 2.2(8) . .
N2 C13 C14 N1 -0.6(5) . .
C12 C13 C14 N1 174.0(4) . .
N2 C13 C14 C9 -175.9(4) . .
C12 C13 C14 C9 -1.3(7) . .
C13 N2 C15 N1 -4.4(6) . .
Re3 N2 C15 N1 179.5(3) . .
C14 N1 C15 N2 4.0(6) . .
Re2 N1 C15 N2 -177.8(3) . .
C20 C71 C16 C17 1.4(9) . .
C71 C16 C17 C18 0.4(9) . .
C16 C17 C18 C19 -2.2(9) . .
C17 C18 C19 N4 -173.0(5) . .
C17 C18 C19 C20 2.1(8) . .
C21 N4 C19 C18 174.2(6) . .
Re3 N4 C19 C18 -1.0(8) . .
C21 N4 C19 C20 -1.4(5) . .
Re3 N4 C19 C20 -176.6(3) . .
C21 N3 C20 C71 -173.2(6) . .
Re1 N3 C20 C71 -2.6(8) . .
C21 N3 C20 C19 2.7(5) . .
Re1 N3 C20 C19 173.3(3) . .
C16 C71 C20 N3 174.1(5) . .
C16 C71 C20 C19 -1.5(8) . .
C18 C19 C20 N3 -176.9(5) . .
N4 C19 C20 N3 -0.8(5) . .
C18 C19 C20 C71 -0.3(8) . .
N4 C19 C20 C71 175.8(4) . .
C20 N3 C21 N4 -4.1(6) . .
Re1 N3 C21 N4 -174.6(3) . .
C19 N4 C21 N3 3.5(6) . .
Re3 N4 C21 N3 178.9(3) . .
C27 C22 C23 C24 -0.6(12) . .
C22 C23 C24 C25 0.2(14) . .
C23 C24 C25 C26 0.5(12) . .
C24 C25 C26 C27 -0.7(10) . .
C24 C25 C26 N11 -179.4(7) . .
C28 N11 C26 C25 179.5(7) . .
C44 N11 C26 C25 6.3(10) . .
C28 N11 C26 C27 0.7(6) . .
C44 N11 C26 C27 -172.5(5) . .
C25 C26 C27 N12 179.9(6) . .
N11 C26 C27 N12 -1.1(6) . .
C25 C26 C27 C22 0.4(9) . .
N11 C26 C27 C22 179.3(5) . .
C28 N12 C27 C26 1.1(6) . .
Re1 N12 C27 C26 -173.6(4) . .
C28 N12 C27 C22 -179.4(6) . .
Re1 N12 C27 C22 5.9(9) . .
C23 C22 C27 C26 0.3(9) . .
C23 C22 C27 N12 -179.2(6) . .
C27 N12 C28 N11 -0.7(6) . .
Re1 N12 C28 N11 174.1(3) . .
C26 N11 C28 N12 0.0(6) . .
C44 N11 C28 N12 172.8(5) . .
C34 C29 C30 C31 -1.0(12) . .
C29 C30 C31 C32 1.1(14) . .
C30 C31 C32 C33 0.3(13) . .
C31 C32 C33 N7 178.6(7) . .
C31 C32 C33 C34 -1.6(11) . .
C35 N7 C33 C32 179.5(7) . .
C48 N7 C33 C32 -0.8(10) . .
C35 N7 C33 C34 -0.2(6) . .
C48 N7 C33 C34 179.5(5) . .
C32 C33 C34 N8 180.0(6) . .
N7 C33 C34 N8 -0.2(6) . .
C32 C33 C34 C29 1.7(9) . .
N7 C33 C34 C29 -178.5(5) . .
C35 N8 C34 C33 0.6(6) . .
Re2 N8 C34 C33 179.5(4) . .
C35 N8 C34 C29 178.6(6) . .
Re2 N8 C34 C29 -2.4(9) . .
C30 C29 C34 C33 -0.4(9) . .
C30 C29 C34 N8 -178.2(6) . .
C34 N8 C35 N7 -0.7(6) . .
Re2 N8 C35 N7 -179.7(3) . .
C33 N7 C35 N8 0.6(6) . .
C48 N7 C35 N8 -179.1(5) . .
C42 N10 C36 C41 -0.9(7) . .
Re3 N10 C36 C41 -179.7(4) . .
C42 N10 C36 C37 177.7(7) . .
Re3 N10 C36 C37 -1.1(10) . .
N10 C36 C37 C38 -178.2(8) . .
C41 C36 C37 C38 0.2(12) . .
C36 C37 C38 C39 -1.9(16) . .
C37 C38 C39 C40 3(2) . .
C38 C39 C40 C41 -1.5(18) . .
N10 C36 C41 C40 179.6(7) . .
C37 C36 C41 C40 0.8(12) . .
N10 C36 C41 N9 0.1(7) . .
C37 C36 C41 N9 -178.6(6) . .
C39 C40 C41 C36 -0.2(14) . .
C39 C40 C41 N9 179.2(9) . .
C42 N9 C41 C36 0.7(7) . .
C43 N9 C41 C36 176.0(5) 3_656 .
C42 N9 C41 C40 -178.7(9) . .
C43 N9 C41 C40 -3.4(12) 3_656 .
C36 N10 C42 N9 1.4(6) . .
Re3 N10 C42 N9 -179.8(3) . .
C41 N9 C42 N10 -1.3(6) . .
C43 N9 C42 N10 -176.2(5) 3_656 .
C28 N11 C44 C45 16.9(7) . .
C26 N11 C44 C45 -171.5(5) . .
N11 C44 C45 C47 -97.8(5) . .
N11 C44 C45 C46 84.8(5) . .
C47 C45 C46 C47 -0.2(7) . 3_656
C44 C45 C46 C47 177.2(4) . 3_656
C47 C45 C46 C43 176.7(4) . .
C44 C45 C46 C43 -6.0(6) . .
N9 C43 C46 C47 -97.1(5) 3_656 3_656
N9 C43 C46 C45 86.1(5) 3_656 .
C46 C45 C47 C46 0.2(7) . 3_656
C44 C45 C47 C46 -177.1(4) . 3_656
C46 C45 C47 C48 -176.2(4) . 3_656
C44 C45 C47 C48 6.5(6) . 3_656
C35 N7 C48 C47 1.5(8) . 3_656
C33 N7 C48 C47 -178.1(5) . 3_656
C56 Re2 C55 O9 -14(8) . .
C57 Re2 C55 O9 72(8) . .
N6 Re2 C55 O9 -143(9) . .
N1 Re2 C55 O9 169(8) . .
N8 Re2 C55 O9 -108(8) . .
C57 Re2 C56 O8 -60(8) . .
C55 Re2 C56 O8 29(8) . .
N6 Re2 C56 O8 -152(8) . .
N1 Re2 C56 O8 79(9) . .
N8 Re2 C56 O8 125(8) . .
C56 Re2 C57 O7 0(12) . .
C55 Re2 C57 O7 -88(12) . .
N6 Re2 C57 O7 93(12) . .
N1 Re2 C57 O7 -178(100) . .
N8 Re2 C57 O7 100(12) . .
C60 Re1 C58 O2 74(99) . .
C59 Re1 C58 O2 -14(99) . .
N12 Re1 C58 O2 -159(100) . .
N5 Re1 C58 O2 -105(99) . .
N3 Re1 C58 O2 166(100) . .
C58 Re1 C59 O1 50(13) . .
C60 Re1 C59 O1 -40(13) . .
N12 Re1 C59 O1 -132(13) . .
N5 Re1 C59 O1 144(13) . .
N3 Re1 C59 O1 169(25) . .
C58 Re1 C60 O3 -93(17) . .
C59 Re1 C60 O3 -6(17) . .
N12 Re1 C60 O3 91(17) . .
N5 Re1 C60 O3 71(18) . .
N3 Re1 C60 O3 174(100) . .
C63 Re3 C61 O6 91(11) . .
C62 Re3 C61 O6 5(11) . .
N10 Re3 C61 O6 -176(100) . .
N4 Re3 C61 O6 -81(12) . .
N2 Re3 C61 O6 -93(11) . .
C63 Re3 C62 O4 40(5) . .
C61 Re3 C62 O4 129(5) . .
N10 Re3 C62 O4 -42(7) . .
N4 Re3 C62 O4 -54(5) . .
N2 Re3 C62 O4 -142(5) . .
C62 Re3 C63 O5 76(11) . .
C61 Re3 C63 O5 -14(11) . .
N10 Re3 C63 O5 -112(11) . .
N4 Re3 C63 O5 166(11) . .
N2 Re3 C63 O5 -72(12) . .
C68 C64 C65 C66 6(3) . .
C64 C65 C66 C67 -7(7) . .
C68 C64 C66 C65 -175(3) . .
C68 C64 C66 C67 1.9(17) . .
C65 C64 C66 C67 177(3) . .
C65 C66 C67 C69 7(8) . .
C64 C66 C67 C69 0(3) . .
C65 C64 C68 C70 179(4) . .
C66 C64 C68 C70 -178(4) . .
C65 C64 C68 C69 -8(5) . .
C66 C64 C68 C69 -5(4) . .
C66 C67 C69 C68 -2(4) . .
C66 C67 C69 C70 -2(4) . .
C70 C68 C69 C67 -180(2) . .
C64 C68 C69 C67 5(5) . .
C64 C68 C69 C70 -176(5) . .
C64 C68 C70 C69 175(5) . .
C67 C69 C70 C68 0(2) . .
